data_4086656
loop_
_publ_author_name
'Chu, Wan-Yi'
'Richers, Casseday P.'
'Kahle, Elizabeth R.'
'Rauchfuss, Thomas B.'
'Arrigoni, Federica'
'Zampella, Giuseppe'

_publ_section_title
;
 Imine-Centered Reactions in Imino-Phosphine Complexes of Iron Carbonyls
;
_journal_issue 17
_journal_name_full Organometallics
_journal_page_first 2782
_journal_paper_doi 10.1021/acs.organomet.6b00318
_journal_volume 35
_journal_year 2016
_chemical_formula_moiety 'C28 H19 Cl Fe N O3 P, B F4, C H2 Cl2'
_chemical_formula_sum 'C29 H21 B Cl3 F4 Fe N O3 P'
_chemical_formula_weight 711.45
_chemical_name_systematic
;
 ?
;
_space_group_crystal_system monoclinic
_space_group_IT_number 14
_space_group_name_Hall '-P 2yn'
_space_group_name_H-M_alt 'P 1 21/n 1'
_symmetry_space_group_name_Hall '-P 2yn'
_symmetry_space_group_name_H-M 'P 1 21/n 1'
_atom_sites_solution_hydrogens geom
_atom_sites_solution_primary iterative
_audit_creation_date 2016-04-08
_audit_creation_method
;
Olex2 1.2
(compiled 2016.02.19 svn.r3266 for OlexSys, GUI svn.r5155)
;
_cell_angle_alpha 90
_cell_angle_beta 101.2488(14)
_cell_angle_gamma 90
_cell_formula_units_Z 4
_cell_length_a 10.0087(3)
_cell_length_b 17.3690(5)
_cell_length_c 17.4659(5)
_cell_measurement_reflns_used 9878
_cell_measurement_temperature 100(2)
_cell_measurement_theta_max 30.50
_cell_measurement_theta_min 2.38
_cell_volume 2977.96(15)
_computing_cell_refinement 'SAINT v8.34A (Bruker, 2013)'
_computing_data_reduction 'SAINT v8.34A (Bruker, 2013)'
_computing_molecular_graphics 'Olex2 (Dolomanov et al., 2009)'
_computing_publication_material 'Olex2 (Dolomanov et al., 2009)'
_computing_structure_refinement 'XL (Sheldrick, 2008)'
_computing_structure_solution 'olex2.solve (Bourhis et al., 2015)'
_diffrn_ambient_temperature 100.15
_diffrn_detector 'Bruker APEXII CCD area detector'
_diffrn_detector_type 'CCD area detector'
_diffrn_measured_fraction_theta_full 0.998
_diffrn_measured_fraction_theta_max 0.997
_diffrn_measurement_device 'kappa diffractometer'
_diffrn_measurement_device_type 'Bruker APEX-II CCD'
_diffrn_measurement_method '\f and \w scans'
_diffrn_radiation_monochromator graphite
_diffrn_radiation_probe x-ray
_diffrn_radiation_type MoK\a
_diffrn_radiation_wavelength 0.71073
_diffrn_reflns_av_R_equivalents 0.0371
_diffrn_reflns_av_unetI/netI 0.0205
_diffrn_reflns_Laue_measured_fraction_full 0.998
_diffrn_reflns_Laue_measured_fraction_max 0.997
_diffrn_reflns_limit_h_max 14
_diffrn_reflns_limit_h_min -13
_diffrn_reflns_limit_k_max 24
_diffrn_reflns_limit_k_min -24
_diffrn_reflns_limit_l_max 24
_diffrn_reflns_limit_l_min -24
_diffrn_reflns_number 84946
_diffrn_reflns_point_group_measured_fraction_full 0.998
_diffrn_reflns_point_group_measured_fraction_max 0.997
_diffrn_reflns_theta_full 26.000
_diffrn_reflns_theta_max 30.621
_diffrn_reflns_theta_min 2.630
_diffrn_source 'fine-focus sealed X-ray tube'
_diffrn_source_target Mo
_diffrn_source_type 'Siemens fine-focus sealed tube'
_diffrn_standards_number 0
_exptl_absorpt_coefficient_mu 0.888
_exptl_absorpt_correction_T_max 0.9591
_exptl_absorpt_correction_T_min 0.8388
_exptl_absorpt_correction_type integration
_exptl_absorpt_process_details
;
SADABS-2014/4 (Bruker,2014/4) was used for absorption correction.
wR2(int) was 0.0541 before and 0.0489 after correction.
The Ratio of minimum to maximum transmission is 0.8746.
The \l/2 correction factor is Not present.
;
_exptl_crystal_colour green
_exptl_crystal_colour_primary green
_exptl_crystal_density_diffrn 1.587
_exptl_crystal_description prism
_exptl_crystal_F_000 1436
_exptl_crystal_preparation
; 
The data crystal was mounted using oil (Parantone-N, Exxon) to a 
0.3 mm cryo-loop (Hampton Research) with the (1 -4 -2) scattering 
planes roughly normal to the spindle axis.  
;
_exptl_crystal_size_max 0.381
_exptl_crystal_size_mid 0.203
_exptl_crystal_size_min 0.184
_refine_diff_density_max 1.024
_refine_diff_density_min -0.698
_refine_diff_density_rms 0.066
_refine_ls_extinction_method none
_refine_ls_goodness_of_fit_ref 1.021
_refine_ls_hydrogen_treatment constr
_refine_ls_matrix_type full
_refine_ls_number_parameters 388
_refine_ls_number_reflns 9146
_refine_ls_number_restraints 0
_refine_ls_restrained_S_all 1.021
_refine_ls_R_factor_all 0.0368
_refine_ls_R_factor_gt 0.0300
_refine_ls_shift/su_max 0.002
_refine_ls_shift/su_mean 0.000
_refine_ls_structure_factor_coef Fsqd
_refine_ls_weighting_details 'w=1/[\s^2^(Fo^2^)+(0.0361P)^2^+1.9739P] where P=(Fo^2^+2Fc^2^)/3'
_refine_ls_weighting_scheme calc
_refine_ls_wR_factor_gt 0.0752
_refine_ls_wR_factor_ref 0.0790
_reflns_Friedel_coverage 0.000
_reflns_number_gt 7957
_reflns_number_total 9146
_reflns_threshold_expression 'I > 2\s(I)'
_cod_data_source_file om6b00318_si_003.cif
_cod_data_source_block FePNBF4
_cod_depositor_comments 'Adding full bibliography for 4086653--4086659.cif.'
_cod_database_code 4086656
_shelxl_version_number 2014-3
_shelx_space_group_comment
;
The symmetry employed for this shelxl refinement is uniquely defined
by the following loop, which should always be used as a source of
symmetry information in preference to the above space-group names.
They are only intended as comments.
;
_shelx_estimated_absorpt_t_max 0.854
_shelx_estimated_absorpt_t_min 0.728
_olex2_refinement_description
;
1. Fixed Uiso
 At 1.2 times of:
  All C(H) groups, All C(H,H) groups
2.a Secondary CH2 refined with riding coordinates:
 C29(H29A,H29B)
2.b Aromatic/amide H refined with riding coordinates:
 C4(H4), C6(H6), C7(H7), C8(H8), C9(H9), C12(H12), C13(H13), C14(H14),
 C15(H15), C16(H16), C18(H18), C19(H19), C20(H20), C21(H21), C22(H22), C24(H24),
  C25(H25), C27(H27), C28(H28)
;
_olex2_submission_special_instructions 'No special instructions were received'

loop_
_space_group_symop_operation_xyz
'x, y, z'
'-x+1/2, y+1/2, -z+1/2'
'-x, -y, -z'
'x-1/2, -y-1/2, z-1/2'

loop_
_atom_site_label
_atom_site_type_symbol
_atom_site_fract_x
_atom_site_fract_y
_atom_site_fract_z
_atom_site_U_iso_or_equiv
_atom_site_adp_type
_atom_site_occupancy
_atom_site_site_symmetry_order
_atom_site_calc_flag
_atom_site_refinement_flags_posn
Fe1 Fe 0.28725(2) 0.91140(2) 0.58213(2) 0.01199(5) Uani 1 1 d .
Cl1 Cl 0.21863(4) 0.50926(2) 0.53628(2) 0.02890(8) Uani 1 1 d .
P1 P 0.30084(3) 0.94814(2) 0.70674(2) 0.01297(6) Uani 1 1 d .
O1 O 0.26718(11) 0.84679(6) 0.42247(6) 0.0239(2) Uani 1 1 d .
O2 O 0.13450(11) 1.05311(6) 0.52181(6) 0.0253(2) Uani 1 1 d .
O3 O 0.56418(11) 0.96870(7) 0.58388(7) 0.0278(2) Uani 1 1 d .
N1 N 0.14508(11) 0.83844(6) 0.60798(6) 0.01364(19) Uani 1 1 d .
C1 C 0.27595(13) 0.86949(8) 0.48387(8) 0.0162(2) Uani 1 1 d .
C2 C 0.19215(13) 0.99882(8) 0.54441(8) 0.0169(2) Uani 1 1 d .
C3 C 0.45766(14) 0.94535(8) 0.58315(8) 0.0186(2) Uani 1 1 d .
C4 C 0.04302(13) 0.85625(8) 0.63949(7) 0.0155(2) Uani 1 1 d .
H4 H -0.0227 0.8173 0.6419 0.019 Uiso 1 1 calc R
C5 C 0.02031(13) 0.93181(8) 0.67193(7) 0.0154(2) Uani 1 1 d .
C6 C -0.11380(13) 0.95342(8) 0.67183(8) 0.0186(2) Uani 1 1 d .
H6 H -0.1866 0.9209 0.6483 0.022 Uiso 1 1 calc R
C7 C -0.14157(14) 1.02231(9) 0.70607(8) 0.0213(3) Uani 1 1 d .
H7 H -0.2332 1.0377 0.7042 0.026 Uiso 1 1 calc R
C8 C -0.03559(15) 1.06841(9) 0.74286(8) 0.0217(3) Uani 1 1 d .
H8 H -0.0548 1.1149 0.7672 0.026 Uiso 1 1 calc R
C9 C 0.09962(14) 1.04707(8) 0.74451(8) 0.0188(2) Uani 1 1 d .
H9 H 0.1718 1.0789 0.7701 0.023 Uiso 1 1 calc R
C10 C 0.12862(13) 0.97924(8) 0.70869(7) 0.0152(2) Uani 1 1 d .
C11 C 0.33389(13) 0.86911(7) 0.77545(7) 0.0150(2) Uani 1 1 d .
C12 C 0.24697(14) 0.85264(9) 0.82683(8) 0.0207(3) Uani 1 1 d .
H12 H 0.1709 0.8849 0.8283 0.025 Uiso 1 1 calc R
C13 C 0.27195(17) 0.78910(10) 0.87567(9) 0.0279(3) Uani 1 1 d .
H13 H 0.2123 0.7775 0.9103 0.033 Uiso 1 1 calc R
C14 C 0.38361(18) 0.74253(9) 0.87409(9) 0.0284(3) Uani 1 1 d .
H14 H 0.3998 0.6988 0.9073 0.034 Uiso 1 1 calc R
C15 C 0.47197(17) 0.75941(8) 0.82426(9) 0.0250(3) Uani 1 1 d .
H15 H 0.5497 0.7280 0.8243 0.030 Uiso 1 1 calc R
C16 C 0.44682(15) 0.82225(8) 0.77428(8) 0.0198(3) Uani 1 1 d .
H16 H 0.5063 0.8333 0.7394 0.024 Uiso 1 1 calc R
C17 C 0.41677(13) 1.02530(8) 0.74342(8) 0.0162(2) Uani 1 1 d .
C18 C 0.40864(16) 1.09400(9) 0.70139(10) 0.0268(3) Uani 1 1 d .
H18 H 0.3380 1.1011 0.6570 0.032 Uiso 1 1 calc R
C19 C 0.50317(17) 1.15201(9) 0.72415(10) 0.0289(3) Uani 1 1 d .
H19 H 0.4965 1.1989 0.6957 0.035 Uiso 1 1 calc R
C20 C 0.60751(14) 1.14175(8) 0.78840(9) 0.0219(3) Uani 1 1 d .
H20 H 0.6728 1.1813 0.8036 0.026 Uiso 1 1 calc R
C21 C 0.61630(14) 1.07370(9) 0.83032(8) 0.0203(3) Uani 1 1 d .
H21 H 0.6878 1.0667 0.8743 0.024 Uiso 1 1 calc R
C22 C 0.52105(14) 1.01554(8) 0.80840(8) 0.0178(2) Uani 1 1 d .
H22 H 0.5270 0.9692 0.8377 0.021 Uiso 1 1 calc R
C23 C 0.15907(13) 0.75889(7) 0.58720(7) 0.0141(2) Uani 1 1 d .
C24 C 0.04676(14) 0.71342(8) 0.55690(8) 0.0187(2) Uani 1 1 d .
H24 H -0.0423 0.7347 0.5479 0.022 Uiso 1 1 calc R
C25 C 0.06596(14) 0.63672(8) 0.53988(8) 0.0208(3) Uani 1 1 d .
H25 H -0.0099 0.6052 0.5188 0.025 Uiso 1 1 calc R
C26 C 0.19603(15) 0.60635(8) 0.55382(8) 0.0190(3) Uani 1 1 d .
C27 C 0.30947(14) 0.65153(8) 0.58162(8) 0.0177(2) Uani 1 1 d .
H27 H 0.3985 0.6302 0.5893 0.021 Uiso 1 1 calc R
C28 C 0.29021(13) 0.72854(8) 0.59806(7) 0.0156(2) Uani 1 1 d .
H28 H 0.3666 0.7605 0.6167 0.019 Uiso 1 1 calc R
F1 F 0.53722(10) 0.78896(7) 0.50200(6) 0.0358(2) Uani 1 1 d .
F2 F 0.65883(17) 0.68742(7) 0.55494(8) 0.0640(4) Uani 1 1 d .
F3 F 0.60973(12) 0.78534(11) 0.63202(7) 0.0695(5) Uani 1 1 d .
F4 F 0.76089(11) 0.80101(8) 0.55477(8) 0.0492(3) Uani 1 1 d .
B1 B 0.64067(16) 0.76493(11) 0.56132(10) 0.0258(3) Uani 1 1 d .
Cl2 Cl 0.55173(5) 0.42885(3) 0.59126(3) 0.03732(10) Uani 1 1 d .
Cl3 Cl 0.69538(4) 0.32004(2) 0.70568(2) 0.02818(8) Uani 1 1 d .
C29 C 0.64705(19) 0.34325(11) 0.60589(9) 0.0321(3) Uani 1 1 d .
H29A H 0.7297 0.3490 0.5832 0.038 Uiso 1 1 calc R
H29B H 0.5922 0.3006 0.5783 0.038 Uiso 1 1 calc R

loop_
_atom_site_aniso_label
_atom_site_aniso_U_11
_atom_site_aniso_U_22
_atom_site_aniso_U_33
_atom_site_aniso_U_23
_atom_site_aniso_U_13
_atom_site_aniso_U_12
Fe1 0.01027(8) 0.01385(9) 0.01164(8) 0.00103(6) 0.00159(6) -0.00104(6)
Cl1 0.0359(2) 0.01463(15) 0.0364(2) -0.00415(13) 0.00744(16) -0.00347(13)
P1 0.01183(13) 0.01382(14) 0.01264(14) 0.00028(11) 0.00084(11) -0.00009(11)
O1 0.0269(5) 0.0274(5) 0.0164(5) -0.0016(4) 0.0020(4) 0.0017(4)
O2 0.0289(5) 0.0211(5) 0.0236(5) 0.0038(4) -0.0004(4) 0.0053(4)
O3 0.0158(5) 0.0377(6) 0.0299(6) 0.0026(5) 0.0044(4) -0.0064(4)
N1 0.0123(4) 0.0150(5) 0.0130(5) 0.0000(4) 0.0009(4) -0.0013(4)
C1 0.0137(5) 0.0163(6) 0.0182(6) 0.0028(5) 0.0023(4) -0.0002(4)
C2 0.0159(5) 0.0196(6) 0.0147(5) 0.0000(5) 0.0014(4) -0.0023(5)
C3 0.0166(6) 0.0229(7) 0.0158(6) 0.0017(5) 0.0020(5) -0.0003(5)
C4 0.0123(5) 0.0187(6) 0.0151(5) 0.0003(4) 0.0019(4) -0.0023(4)
C5 0.0142(5) 0.0186(6) 0.0138(5) 0.0017(4) 0.0035(4) 0.0011(4)
C6 0.0143(6) 0.0255(7) 0.0163(6) 0.0024(5) 0.0038(4) 0.0017(5)
C7 0.0180(6) 0.0275(7) 0.0189(6) 0.0040(5) 0.0051(5) 0.0081(5)
C8 0.0246(7) 0.0213(7) 0.0201(6) 0.0008(5) 0.0066(5) 0.0080(5)
C9 0.0207(6) 0.0175(6) 0.0178(6) -0.0001(5) 0.0029(5) 0.0023(5)
C10 0.0142(5) 0.0171(6) 0.0144(5) 0.0017(4) 0.0030(4) 0.0024(4)
C11 0.0172(5) 0.0147(6) 0.0120(5) -0.0003(4) 0.0004(4) -0.0003(4)
C12 0.0200(6) 0.0253(7) 0.0167(6) 0.0011(5) 0.0035(5) -0.0023(5)
C13 0.0314(8) 0.0317(8) 0.0196(7) 0.0066(6) 0.0026(6) -0.0091(6)
C14 0.0399(9) 0.0190(7) 0.0213(7) 0.0056(5) -0.0065(6) -0.0055(6)
C15 0.0318(8) 0.0182(7) 0.0210(6) -0.0003(5) -0.0043(6) 0.0055(6)
C16 0.0229(6) 0.0194(6) 0.0158(6) 0.0000(5) 0.0004(5) 0.0037(5)
C17 0.0145(5) 0.0169(6) 0.0169(6) -0.0024(4) 0.0019(4) -0.0009(4)
C18 0.0257(7) 0.0193(7) 0.0297(8) 0.0045(6) -0.0089(6) -0.0036(5)
C19 0.0293(8) 0.0176(7) 0.0352(8) 0.0038(6) -0.0054(6) -0.0057(6)
C20 0.0183(6) 0.0208(7) 0.0258(7) -0.0055(5) 0.0021(5) -0.0044(5)
C21 0.0168(6) 0.0258(7) 0.0174(6) -0.0027(5) 0.0009(5) -0.0033(5)
C22 0.0179(6) 0.0203(6) 0.0147(6) -0.0001(5) 0.0021(5) -0.0015(5)
C23 0.0151(5) 0.0150(6) 0.0125(5) 0.0011(4) 0.0030(4) -0.0020(4)
C24 0.0145(6) 0.0215(6) 0.0199(6) -0.0014(5) 0.0026(5) -0.0042(5)
C25 0.0201(6) 0.0206(6) 0.0219(6) -0.0027(5) 0.0044(5) -0.0082(5)
C26 0.0264(7) 0.0142(6) 0.0170(6) -0.0002(5) 0.0055(5) -0.0032(5)
C27 0.0189(6) 0.0176(6) 0.0161(6) 0.0016(5) 0.0020(5) 0.0007(5)
C28 0.0147(5) 0.0164(6) 0.0154(5) 0.0000(4) 0.0021(4) -0.0021(4)
F1 0.0210(4) 0.0486(6) 0.0337(5) -0.0063(5) -0.0050(4) 0.0070(4)
F2 0.0867(11) 0.0305(6) 0.0592(8) 0.0017(6) -0.0240(8) 0.0017(6)
F3 0.0326(6) 0.1506(16) 0.0257(6) -0.0258(8) 0.0064(5) 0.0076(8)
F4 0.0177(5) 0.0605(8) 0.0685(8) -0.0142(6) 0.0063(5) -0.0095(5)
B1 0.0151(7) 0.0370(9) 0.0242(8) -0.0092(7) 0.0010(6) -0.0006(6)
Cl2 0.0371(2) 0.0367(2) 0.0391(2) 0.00410(17) 0.00981(18) 0.00515(17)
Cl3 0.03200(19) 0.03108(19) 0.02250(16) -0.00205(14) 0.00790(14) -0.00526(15)
C29 0.0370(9) 0.0384(9) 0.0214(7) -0.0026(6) 0.0074(6) 0.0051(7)

loop_
_atom_type_symbol
_atom_type_description
_atom_type_scat_dispersion_real
_atom_type_scat_dispersion_imag
_atom_type_scat_source
C C 0.0033 0.0016 'International Tables Vol C Tables 4.2.6.8 and 6.1.1.4'
H H 0.0000 0.0000 'International Tables Vol C Tables 4.2.6.8 and 6.1.1.4'
B B 0.0013 0.0007 'International Tables Vol C Tables 4.2.6.8 and 6.1.1.4'
N N 0.0061 0.0033 'International Tables Vol C Tables 4.2.6.8 and 6.1.1.4'
O O 0.0106 0.0060 'International Tables Vol C Tables 4.2.6.8 and 6.1.1.4'
F F 0.0171 0.0103 'International Tables Vol C Tables 4.2.6.8 and 6.1.1.4'
P P 0.1023 0.0942 'International Tables Vol C Tables 4.2.6.8 and 6.1.1.4'
Cl Cl 0.1484 0.1585 'International Tables Vol C Tables 4.2.6.8 and 6.1.1.4'
Fe Fe 0.3463 0.8444 'International Tables Vol C Tables 4.2.6.8 and 6.1.1.4'

loop_
_exptl_crystal_face_index_h
_exptl_crystal_face_index_k
_exptl_crystal_face_index_l
_exptl_crystal_face_perp_dist
0.00 1.00 -2.00 0.0840
0.00 -1.00 -2.00 0.1060
0.00 1.00 2.00 0.0640
1.00 -2.00 1.00 0.1130
0.00 -1.00 2.00 0.0570
1.00 0.00 -1.00 0.1430
-1.00 0.00 1.00 0.1600
-1.00 -4.00 -1.00 0.0590
0.00 3.00 2.00 0.0900
1.00 -3.00 -4.00 0.1210
0.00 2.00 -1.00 0.0900
1.00 1.00 -4.00 0.0880

loop_
_geom_angle_atom_site_label_1
_geom_angle_atom_site_label_2
_geom_angle_atom_site_label_3
_geom_angle
N1 Fe1 P1 82.76(3)
C1 Fe1 P1 173.30(4)
C1 Fe1 N1 92.43(5)
C2 Fe1 P1 92.39(4)
C2 Fe1 N1 105.02(5)
C2 Fe1 C1 93.36(6)
C3 Fe1 P1 91.10(4)
C3 Fe1 N1 155.44(5)
C3 Fe1 C1 91.40(6)
C3 Fe1 C2 98.95(6)
C10 P1 Fe1 102.99(4)
C11 P1 Fe1 113.29(4)
C11 P1 C10 105.36(6)
C17 P1 Fe1 117.88(5)
C17 P1 C10 108.64(6)
C17 P1 C11 107.81(6)
C4 N1 Fe1 126.59(9)
C4 N1 C23 117.47(11)
C23 N1 Fe1 115.93(8)
O1 C1 Fe1 177.10(12)
O2 C2 Fe1 179.24(13)
O3 C3 Fe1 178.24(14)
N1 C4 H4 117.4
N1 C4 C5 125.16(12)
C5 C4 H4 117.4
C6 C5 C4 117.58(12)
C6 C5 C10 119.82(12)
C10 C5 C4 122.36(11)
C5 C6 H6 119.8
C7 C6 C5 120.32(13)
C7 C6 H6 119.8
C6 C7 H7 120.0
C8 C7 C6 119.92(13)
C8 C7 H7 120.0
C7 C8 H8 119.8
C7 C8 C9 120.50(13)
C9 C8 H8 119.8
C8 C9 H9 120.0
C10 C9 C8 120.10(13)
C10 C9 H9 120.0
C5 C10 P1 117.77(10)
C9 C10 P1 122.91(10)
C9 C10 C5 119.31(12)
C12 C11 P1 121.68(10)
C12 C11 C16 119.85(12)
C16 C11 P1 118.42(10)
C11 C12 H12 120.1
C13 C12 C11 119.88(14)
C13 C12 H12 120.1
C12 C13 H13 119.9
C14 C13 C12 120.13(15)
C14 C13 H13 119.9
C13 C14 H14 119.8
C13 C14 C15 120.31(14)
C15 C14 H14 119.8
C14 C15 H15 120.0
C14 C15 C16 120.03(14)
C16 C15 H15 120.0
C11 C16 H16 120.1
C15 C16 C11 119.78(14)
C15 C16 H16 120.1
C18 C17 P1 118.72(10)
C22 C17 P1 121.70(10)
C22 C17 C18 119.34(12)
C17 C18 H18 119.9
C19 C18 C17 120.29(13)
C19 C18 H18 119.9
C18 C19 H19 119.9
C18 C19 C20 120.17(14)
C20 C19 H19 119.9
C19 C20 H20 120.1
C21 C20 C19 119.85(13)
C21 C20 H20 120.1
C20 C21 H21 119.8
C20 C21 C22 120.36(13)
C22 C21 H21 119.8
C17 C22 H22 120.0
C21 C22 C17 119.99(13)
C21 C22 H22 120.0
C24 C23 N1 121.92(12)
C24 C23 C28 120.47(12)
C28 C23 N1 117.61(11)
C23 C24 H24 120.3
C25 C24 C23 119.44(13)
C25 C24 H24 120.3
C24 C25 H25 120.2
C26 C25 C24 119.63(12)
C26 C25 H25 120.2
C25 C26 Cl1 119.37(11)
C25 C26 C27 121.62(13)
C27 C26 Cl1 119.01(11)
C26 C27 H27 120.7
C26 C27 C28 118.67(13)
C28 C27 H27 120.7
C23 C28 H28 120.0
C27 C28 C23 120.09(12)
C27 C28 H28 120.0
F1 B1 F4 109.82(15)
F2 B1 F1 109.23(14)
F2 B1 F3 112.56(18)
F2 B1 F4 107.97(15)
F3 B1 F1 109.19(14)
F3 B1 F4 108.03(14)
Cl2 C29 Cl3 111.95(9)
Cl2 C29 H29A 109.2
Cl2 C29 H29B 109.2
Cl3 C29 H29A 109.2
Cl3 C29 H29B 109.2
H29A C29 H29B 107.9

loop_
_geom_bond_atom_site_label_1
_geom_bond_atom_site_label_2
_geom_bond_distance
Fe1 P1 2.2466(4)
Fe1 N1 2.0211(11)
Fe1 C1 1.8472(14)
Fe1 C2 1.8442(14)
Fe1 C3 1.8014(14)
Cl1 C26 1.7366(14)
P1 C10 1.8130(13)
P1 C11 1.8107(13)
P1 C17 1.8064(13)
O1 C1 1.1299(17)
O2 C2 1.1355(17)
O3 C3 1.1384(17)
N1 C4 1.2889(16)
N1 C23 1.4423(16)
C4 H4 0.9500
C4 C5 1.4647(18)
C5 C6 1.3934(18)
C5 C10 1.4122(18)
C6 H6 0.9500
C6 C7 1.390(2)
C7 H7 0.9500
C7 C8 1.383(2)
C8 H8 0.9500
C8 C9 1.3980(19)
C9 H9 0.9500
C9 C10 1.3908(18)
C11 C12 1.3959(19)
C11 C16 1.3961(19)
C12 H12 0.9500
C12 C13 1.387(2)
C13 H13 0.9500
C13 C14 1.384(2)
C14 H14 0.9500
C14 C15 1.388(2)
C15 H15 0.9500
C15 C16 1.390(2)
C16 H16 0.9500
C17 C18 1.395(2)
C17 C22 1.3943(18)
C18 H18 0.9500
C18 C19 1.386(2)
C19 H19 0.9500
C19 C20 1.387(2)
C20 H20 0.9500
C20 C21 1.384(2)
C21 H21 0.9500
C21 C22 1.3905(19)
C22 H22 0.9500
C23 C24 1.3911(17)
C23 C28 1.3927(18)
C24 H24 0.9500
C24 C25 1.386(2)
C25 H25 0.9500
C25 C26 1.382(2)
C26 C27 1.3876(19)
C27 H27 0.9500
C27 C28 1.3894(19)
C28 H28 0.9500
F1 B1 1.379(2)
F2 B1 1.366(2)
F3 B1 1.377(2)
F4 B1 1.381(2)
Cl2 C29 1.7581(18)
Cl3 C29 1.7622(17)
C29 H29A 0.9900
C29 H29B 0.9900

loop_
_geom_torsion_atom_site_label_1
_geom_torsion_atom_site_label_2
_geom_torsion_atom_site_label_3
_geom_torsion_atom_site_label_4
_geom_torsion
Fe1 P1 C10 C5 45.26(11)
Fe1 P1 C10 C9 -134.73(11)
Fe1 P1 C11 C12 -123.32(10)
Fe1 P1 C11 C16 54.27(11)
Fe1 P1 C17 C18 51.95(13)
Fe1 P1 C17 C22 -122.36(10)
Fe1 N1 C4 C5 -8.33(18)
Fe1 N1 C23 C24 -140.80(11)
Fe1 N1 C23 C28 38.82(14)
Cl1 C26 C27 C28 -177.81(10)
P1 C11 C12 C13 176.56(11)
P1 C11 C16 C15 -177.58(11)
P1 C17 C18 C19 -174.58(14)
P1 C17 C22 C21 173.72(11)
N1 C4 C5 C6 152.20(13)
N1 C4 C5 C10 -33.5(2)
N1 C23 C24 C25 -178.30(12)
N1 C23 C28 C27 177.75(11)
C4 N1 C23 C24 37.93(17)
C4 N1 C23 C28 -142.45(12)
C4 C5 C6 C7 176.07(12)
C4 C5 C10 P1 5.87(17)
C4 C5 C10 C9 -174.14(12)
C5 C6 C7 C8 -2.3(2)
C6 C5 C10 P1 -179.91(10)
C6 C5 C10 C9 0.08(19)
C6 C7 C8 C9 1.4(2)
C7 C8 C9 C10 0.3(2)
C8 C9 C10 P1 178.97(11)
C8 C9 C10 C5 -1.0(2)
C10 P1 C11 C12 -11.49(13)
C10 P1 C11 C16 166.11(10)
C10 P1 C17 C18 -64.58(13)
C10 P1 C17 C22 121.10(11)
C10 C5 C6 C7 1.6(2)
C11 P1 C10 C5 -73.70(11)
C11 P1 C10 C9 106.31(12)
C11 P1 C17 C18 -178.28(12)
C11 P1 C17 C22 7.41(13)
C11 C12 C13 C14 0.7(2)
C12 C11 C16 C15 0.1(2)
C12 C13 C14 C15 0.6(2)
C13 C14 C15 C16 -1.5(2)
C14 C15 C16 C11 1.2(2)
C16 C11 C12 C13 -1.0(2)
C17 P1 C10 C5 171.00(10)
C17 P1 C10 C9 -8.99(13)
C17 P1 C11 C12 104.38(12)
C17 P1 C11 C16 -78.03(11)
C17 C18 C19 C20 0.7(3)
C18 C17 C22 C21 -0.6(2)
C18 C19 C20 C21 -0.7(3)
C19 C20 C21 C22 0.0(2)
C20 C21 C22 C17 0.6(2)
C22 C17 C18 C19 -0.1(2)
C23 N1 C4 C5 173.09(12)
C23 C24 C25 C26 0.5(2)
C24 C23 C28 C27 -2.63(19)
C24 C25 C26 Cl1 177.27(11)
C24 C25 C26 C27 -2.7(2)
C25 C26 C27 C28 2.1(2)
C26 C27 C28 C23 0.53(19)
C28 C23 C24 C25 2.1(2)
